data_4511418
loop_
_publ_author_name
'Gagnon, Kevin J.'
'Teat, Simon J.'
'Beal, Zachary J.'
'Embry, Alyssa M.'
'Strayer, Megan E.'
'Clearfield, Abraham'

_publ_section_title
;
 Isoreticular Investigation into the Formation of Four New Zinc
 Alkylbisphosphonate Families
;
_journal_issue 7
_journal_name_full 'Crystal Growth &amp; Design'
_journal_page_first 3612
_journal_paper_doi 10.1021/cg500568e
_journal_volume 14
_journal_year 2014
_chemical_formula_sum 'C12 H26 O12 P4 Zn3'
_chemical_formula_weight 682.32
_chemical_name_systematic
;
 ?
;
_space_group_crystal_system triclinic
_space_group_IT_number 2
_space_group_name_Hall '-P 1'
_space_group_name_H-M_alt 'P -1'
_symmetry_space_group_name_Hall '-P 1'
_symmetry_space_group_name_H-M 'P -1'
_atom_sites_solution_hydrogens geom
_audit_creation_method SHELXL-2013
_cell_angle_alpha 100.409(2)
_cell_angle_beta 104.701(2)
_cell_angle_gamma 90.945(2)
_cell_formula_units_Z 2
_cell_length_a 8.6850(13)
_cell_length_b 9.9739(15)
_cell_length_c 12.8831(19)
_cell_measurement_reflns_used 9985
_cell_measurement_temperature 100(2)
_cell_measurement_theta_max 34.193
_cell_measurement_theta_min 2.7935
_cell_volume 1059.4(3)
_computing_cell_refinement 'SAINT V8.34A Bruker-AXS, Madison WI'
_computing_data_collection 'Bruker APEX-II Bruker-AXS, Madison WI'
_computing_data_reduction 'SAINT V8.34A Bruker-AXS, Madison WI'
_computing_molecular_graphics
;
Bruker SHELXTL Bruker-AXS, Madison WI
O. V. Dolomanov, L. J. Bourhis, R. J. Gildea, J. A. K. Howard and H. Puschmann,
OLEX2: a complete structure solution, refinement and analysis program.
J. Appl. Cryst. (2009). 42, 339-341.
and local programs
;
_computing_publication_material 'Bruker SHELXTL Bruker-AXS, Madison WI'
_computing_structure_refinement 'SHELXL-2013/4 (Sheldrick, 2013)'
_computing_structure_solution 'SHELXT 2014/1 Bruker-AXS, Madison WI'
_diffrn_ambient_temperature 100(2)
_diffrn_measured_fraction_theta_full 0.998
_diffrn_measured_fraction_theta_max 0.997
_diffrn_measurement_device_type 'Bruker APEX-II CCD diffractometer'
_diffrn_measurement_method '/w scans with narrow frames'
_diffrn_radiation_type synchrotron
_diffrn_radiation_wavelength 0.7749
_diffrn_reflns_av_unetI/netI 0.0373
_diffrn_reflns_Laue_measured_fraction_full 0.998
_diffrn_reflns_Laue_measured_fraction_max 0.997
_diffrn_reflns_limit_h_max 12
_diffrn_reflns_limit_h_min 0
_diffrn_reflns_limit_k_max 14
_diffrn_reflns_limit_k_min 0
_diffrn_reflns_limit_l_max 18
_diffrn_reflns_limit_l_min 0
_diffrn_reflns_number 10669
_diffrn_reflns_point_group_measured_fraction_full 0.998
_diffrn_reflns_point_group_measured_fraction_max 0.997
_diffrn_reflns_theta_full 27.706
_diffrn_reflns_theta_max 33.607
_diffrn_reflns_theta_min 2.793
_diffrn_source
;
Advanced Light Source, station 11.3.1
;
_exptl_absorpt_coefficient_mu 4.714
_exptl_absorpt_correction_T_max 0.704
_exptl_absorpt_correction_T_min 0.540
_exptl_absorpt_correction_type multi-scan
_exptl_absorpt_process_details 'TWINABS-2012/1 - Bruker AXS, Madison WI'
_exptl_crystal_colour colorless
_exptl_crystal_density_diffrn 2.139
_exptl_crystal_density_method 'not measured'
_exptl_crystal_description plate
_exptl_crystal_F_000 688
_exptl_crystal_size_max 0.300
_exptl_crystal_size_mid 0.250
_exptl_crystal_size_min 0.080
_refine_diff_density_max 0.915
_refine_diff_density_min -0.970
_refine_diff_density_rms 0.167
_refine_ls_extinction_method none
_refine_ls_goodness_of_fit_ref 1.092
_refine_ls_hydrogen_treatment constr
_refine_ls_matrix_type full
_refine_ls_number_parameters 282
_refine_ls_number_reflns 6449
_refine_ls_number_restraints 0
_refine_ls_restrained_S_all 1.092
_refine_ls_R_factor_all 0.0436
_refine_ls_R_factor_gt 0.0354
_refine_ls_shift/su_max 0.001
_refine_ls_shift/su_mean 0.000
_refine_ls_structure_factor_coef Fsqd
_refine_ls_weighting_details 'w=1/[\s^2^(Fo^2^)+(0.0629P)^2^+0.1788P] where P=(Fo^2^+2Fc^2^)/3'
_refine_ls_weighting_scheme calc
_refine_ls_wR_factor_gt 0.0977
_refine_ls_wR_factor_ref 0.1017
_reflns_Friedel_coverage 0.000
_reflns_number_gt 5524
_reflns_number_total 6449
_reflns_threshold_expression 'I > 2\s(I)'
_cod_data_source_file cg500568e_si_002.cif
_cod_data_source_block zal6
_cod_depositor_comments 'Adding full bibliography for 4511411--4511421.cif.'
_cod_database_code 4511418
_shelx_space_group_comment
;
The symmetry employed for this shelxl refinement is uniquely defined
by the following loop, which should always be used as a source of
symmetry information in preference to the above space-group names.
They are only intended as comments.
;
_shelx_estimated_absorpt_t_min 0.332
_shelx_estimated_absorpt_t_max 0.704
_shelxl_version_number 2013-4

loop_
_space_group_symop_operation_xyz
'x, y, z'
'-x, -y, -z'

loop_
_atom_site_label
_atom_site_type_symbol
_atom_site_fract_x
_atom_site_fract_y
_atom_site_fract_z
_atom_site_U_iso_or_equiv
_atom_site_adp_type
_atom_site_occupancy
_atom_site_site_symmetry_order
_atom_site_calc_flag
_atom_site_refinement_flags_posn
_atom_site_refinement_flags_adp
Zn01 Zn 0.35382(3) 0.44854(3) 0.57583(2) 0.01073(7) Uani 1 1 d . .
Zn02 Zn -0.24604(3) 0.25532(3) 0.49562(2) 0.01143(8) Uani 1 1 d . .
Zn03 Zn 0.29850(3) 0.04432(3) 0.44900(2) 0.01214(8) Uani 1 1 d . .
P2 P 0.54489(7) 0.21866(6) -0.34794(5) 0.00973(12) Uani 1 1 d . .
P3 P 0.03414(7) 0.47031(7) 0.65856(5) 0.01185(12) Uani 1 1 d . .
P1 P 0.41102(7) 0.28506(7) 0.36142(5) 0.00973(12) Uani 1 1 d . .
P4 P -0.08768(7) 0.02999(7) 0.34738(6) 0.01232(13) Uani 1 1 d . .
O1 O 0.2973(2) 0.35863(19) 0.42228(15) 0.0119(3) Uani 1 1 d . .
O5 O 0.6690(2) 0.15353(18) -0.40736(15) 0.0111(3) Uani 1 1 d . .
O8 O 0.2044(2) 0.4423(2) 0.66123(15) 0.0143(4) Uani 1 1 d . .
O2 O 0.5830(2) 0.35460(18) 0.41220(15) 0.0112(3) Uani 1 1 d . .
O3 O 0.4142(2) 0.13423(18) 0.36424(15) 0.0125(3) Uani 1 1 d . .
O6 O 0.3790(2) 0.1496(2) -0.40295(15) 0.0134(3) Uani 1 1 d . .
O10 O 0.0826(2) 0.0821(2) 0.39515(17) 0.0172(4) Uani 1 1 d . .
O11 O -0.2030(2) 0.0934(2) 0.40864(18) 0.0186(4) Uani 1 1 d . .
O4 O 0.5483(2) 0.37084(19) -0.34702(15) 0.0125(3) Uani 1 1 d . .
O7 O -0.0900(2) 0.3999(2) 0.55780(16) 0.0160(4) Uani 1 1 d . .
O12 O -0.1011(2) -0.1296(2) 0.34157(17) 0.0172(4) Uani 1 1 d . .
H12 H -0.1868 -0.1517 0.3549 0.026 Uiso 1 1 calc R U
O9 O 0.0195(2) 0.6294(2) 0.67017(16) 0.0158(4) Uani 1 1 d . .
H9 H -0.0752 0.6452 0.6420 0.024 Uiso 1 1 calc R U
C6 C 0.6030(3) 0.1885(3) -0.2111(2) 0.0130(4) Uani 1 1 d . .
H6A H 0.5998 0.0887 -0.2133 0.016 Uiso 1 1 calc R U
H6B H 0.7144 0.2254 -0.1768 0.016 Uiso 1 1 calc R U
C5 C 0.4966(3) 0.2532(3) -0.1404(2) 0.0156(5) Uani 1 1 d . .
H5A H 0.3839 0.2235 -0.1783 0.019 Uiso 1 1 calc R U
H5B H 0.5084 0.3538 -0.1318 0.019 Uiso 1 1 calc R U
C1 C 0.3535(3) 0.3080(3) 0.2225(2) 0.0137(4) Uani 1 1 d . .
H1A H 0.2446 0.2655 0.1874 0.016 Uiso 1 1 calc R U
H1B H 0.3505 0.4070 0.2214 0.016 Uiso 1 1 calc R U
C7 C -0.0060(3) 0.4272(3) 0.7789(2) 0.0152(5) Uani 1 1 d . .
H7A H -0.1160 0.4497 0.7805 0.018 Uiso 1 1 calc R U
H7B H 0.0006 0.3276 0.7754 0.018 Uiso 1 1 calc R U
C3 C 0.4265(3) 0.2769(3) 0.0410(2) 0.0165(5) Uani 1 1 d . .
H3A H 0.4319 0.3772 0.0463 0.020 Uiso 1 1 calc R U
H3B H 0.3154 0.2418 0.0030 0.020 Uiso 1 1 calc R U
C2 C 0.4672(3) 0.2457(3) 0.1558(2) 0.0164(5) Uani 1 1 d . .
H2A H 0.5778 0.2818 0.1944 0.020 Uiso 1 1 calc R U
H2B H 0.4625 0.1454 0.1508 0.020 Uiso 1 1 calc R U
C12 C -0.1441(3) 0.0536(3) 0.2086(2) 0.0173(5) Uani 1 1 d . .
H12A H -0.2521 0.0096 0.1725 0.021 Uiso 1 1 calc R U
H12B H -0.1486 0.1525 0.2076 0.021 Uiso 1 1 calc R U
C4 C 0.5365(3) 0.2152(3) -0.0271(2) 0.0160(5) Uani 1 1 d . .
H4A H 0.5277 0.1145 -0.0355 0.019 Uiso 1 1 calc R U
H4B H 0.6481 0.2474 0.0118 0.019 Uiso 1 1 calc R U
C8 C 0.1107(3) 0.5029(3) 0.8847(2) 0.0203(5) Uani 1 1 d . .
H8A H 0.1070 0.6024 0.8864 0.024 Uiso 1 1 calc R U
H8B H 0.2202 0.4778 0.8837 0.024 Uiso 1 1 calc R U
C10 C -0.0598(4) 0.0285(3) 0.0309(2) 0.0222(6) Uani 1 1 d . .
H10A H -0.1684 -0.0084 -0.0118 0.027 Uiso 1 1 calc R U
H10B H -0.0562 0.1291 0.0379 0.027 Uiso 1 1 calc R U
C11 C -0.0272(4) -0.0067(3) 0.1442(2) 0.0211(5) Uani 1 1 d . .
H11A H 0.0827 0.0277 0.1859 0.025 Uiso 1 1 calc R U
H11B H -0.0337 -0.1073 0.1369 0.025 Uiso 1 1 calc R U
C9 C 0.0762(3) 0.4721(3) 0.9896(2) 0.0213(6) Uani 1 1 d . .
H9A H 0.0698 0.3719 0.9848 0.026 Uiso 1 1 calc R U
H9B H 0.1665 0.5114 1.0526 0.026 Uiso 1 1 calc R U

loop_
_atom_site_aniso_label
_atom_site_aniso_U_11
_atom_site_aniso_U_22
_atom_site_aniso_U_33
_atom_site_aniso_U_23
_atom_site_aniso_U_13
_atom_site_aniso_U_12
Zn01 0.01185(13) 0.00789(14) 0.01409(14) 0.00227(11) 0.00617(10) 0.00125(10)
Zn02 0.01202(13) 0.00827(14) 0.01556(15) 0.00340(11) 0.00555(10) 0.00168(10)
Zn03 0.01147(13) 0.00845(14) 0.01622(15) 0.00144(11) 0.00368(10) 0.00189(10)
P2 0.0102(2) 0.0079(3) 0.0126(3) 0.0026(2) 0.0053(2) 0.0014(2)
P3 0.0110(2) 0.0104(3) 0.0152(3) 0.0021(2) 0.0054(2) 0.0014(2)
P1 0.0098(2) 0.0080(3) 0.0121(3) 0.0017(2) 0.0043(2) 0.0013(2)
P4 0.0107(2) 0.0094(3) 0.0176(3) 0.0013(2) 0.0059(2) 0.0011(2)
O1 0.0118(7) 0.0118(8) 0.0130(8) 0.0023(7) 0.0050(6) 0.0029(6)
O5 0.0139(7) 0.0068(8) 0.0152(8) 0.0029(7) 0.0082(6) 0.0032(6)
O8 0.0131(8) 0.0173(9) 0.0161(9) 0.0061(7) 0.0082(7) 0.0034(7)
O2 0.0104(7) 0.0074(8) 0.0160(8) 0.0034(7) 0.0031(6) 0.0012(6)
O3 0.0144(8) 0.0064(8) 0.0187(9) 0.0020(7) 0.0080(7) 0.0004(6)
O6 0.0113(7) 0.0142(9) 0.0150(9) 0.0023(7) 0.0042(6) -0.0011(6)
O10 0.0103(7) 0.0156(9) 0.0256(10) 0.0051(8) 0.0036(7) 0.0006(7)
O11 0.0156(8) 0.0132(9) 0.0279(11) -0.0026(8) 0.0115(8) 0.0014(7)
O4 0.0122(7) 0.0088(8) 0.0184(9) 0.0039(7) 0.0061(6) 0.0033(6)
O7 0.0158(8) 0.0148(9) 0.0159(9) -0.0003(7) 0.0040(7) -0.0031(7)
O12 0.0190(9) 0.0106(9) 0.0258(10) 0.0033(8) 0.0129(8) 0.0013(7)
O9 0.0134(8) 0.0139(9) 0.0195(9) 0.0034(7) 0.0030(7) 0.0029(7)
C6 0.0146(10) 0.0114(11) 0.0151(11) 0.0042(9) 0.0063(8) 0.0039(8)
C5 0.0189(11) 0.0155(12) 0.0150(12) 0.0039(10) 0.0083(9) 0.0049(9)
C1 0.0152(10) 0.0148(12) 0.0127(11) 0.0046(9) 0.0048(8) 0.0046(9)
C7 0.0155(10) 0.0144(12) 0.0179(12) 0.0024(10) 0.0089(9) 0.0025(9)
C3 0.0201(11) 0.0181(13) 0.0146(12) 0.0054(10) 0.0085(9) 0.0076(10)
C2 0.0173(11) 0.0209(13) 0.0133(11) 0.0041(10) 0.0071(9) 0.0076(10)
C12 0.0179(11) 0.0146(12) 0.0197(13) 0.0044(10) 0.0044(9) 0.0035(9)
C4 0.0171(11) 0.0184(13) 0.0145(11) 0.0033(10) 0.0072(9) 0.0042(9)
C8 0.0163(11) 0.0289(15) 0.0170(12) 0.0046(11) 0.0066(9) 0.0022(10)
C10 0.0264(14) 0.0217(15) 0.0213(14) 0.0071(12) 0.0090(11) 0.0067(11)
C11 0.0241(13) 0.0233(15) 0.0187(13) 0.0070(11) 0.0085(10) 0.0060(11)
C9 0.0196(12) 0.0304(16) 0.0170(12) 0.0067(11) 0.0083(10) 0.0106(11)

loop_
_atom_type_symbol
_atom_type_description
_atom_type_scat_dispersion_real
_atom_type_scat_dispersion_imag
_atom_type_scat_source
C C 0.0040 0.0020 'Calculated using XDISP in WinGX (Farrugia, 1999)'
H H 0.0000 0.0000 'Calculated using XDISP in WinGX (Farrugia, 1999)'
O O 0.0132 0.0074 'Calculated using XDISP in WinGX (Farrugia, 1999)'
P P 0.1183 0.1134 'Calculated using XDISP in WinGX (Farrugia, 1999)'
Zn Zn 0.2282 1.6718 'Calculated using XDISP in WinGX (Farrugia, 1999)'

loop_
_geom_angle_atom_site_label_1
_geom_angle_atom_site_label_2
_geom_angle_atom_site_label_3
_geom_angle
_geom_angle_site_symmetry_1
_geom_angle_site_symmetry_3
O8 Zn01 O1 119.97(8) . .
O8 Zn01 O4 106.05(8) . 1_556
O1 Zn01 O4 108.53(8) . 1_556
O8 Zn01 O2 106.97(8) . 2_666
O1 Zn01 O2 109.31(8) . 2_666
O4 Zn01 O2 105.02(7) 1_556 2_666
O7 Zn02 O11 121.52(8) . .
O7 Zn02 O2 99.61(8) . 1_455
O11 Zn02 O2 112.29(9) . 1_455
O7 Zn02 O5 119.91(8) . 1_456
O11 Zn02 O5 93.31(8) . 1_456
O2 Zn02 O5 110.72(7) 1_455 1_456
O10 Zn03 O6 108.55(8) . 1_556
O10 Zn03 O3 104.29(8) . .
O6 Zn03 O3 102.93(8) 1_556 .
O10 Zn03 O5 111.42(8) . 2_655
O6 Zn03 O5 123.40(8) 1_556 2_655
O3 Zn03 O5 104.12(7) . 2_655
O4 P2 O6 111.68(11) . .
O4 P2 O5 109.18(10) . .
O6 P2 O5 110.45(10) . .
O4 P2 C6 110.10(12) . .
O6 P2 C6 108.26(11) . .
O5 P2 C6 107.06(11) . .
O8 P3 O7 116.05(11) . .
O8 P3 O9 107.76(11) . .
O7 P3 O9 108.47(11) . .
O8 P3 C7 107.96(11) . .
O7 P3 C7 110.37(12) . .
O9 P3 C7 105.73(12) . .
O3 P1 O1 113.32(10) . .
O3 P1 O2 109.45(10) . .
O1 P1 O2 109.00(10) . .
O3 P1 C1 109.57(12) . .
O1 P1 C1 108.69(11) . .
O2 P1 C1 106.59(11) . .
O10 P4 O11 115.18(12) . .
O10 P4 O12 109.17(11) . .
O11 P4 O12 107.97(11) . .
O10 P4 C12 107.74(12) . .
O11 P4 C12 110.60(12) . .
O12 P4 C12 105.78(13) . .
P1 O1 Zn01 125.69(11) . .
P2 O5 Zn03 127.70(10) . 2_655
P2 O5 Zn02 119.88(10) . 1_654
Zn03 O5 Zn02 108.36(8) 2_655 1_654
P3 O8 Zn01 140.53(12) . .
P1 O2 Zn02 120.29(10) . 1_655
P1 O2 Zn01 125.78(10) . 2_666
Zn02 O2 Zn01 113.15(8) 1_655 2_666
P1 O3 Zn03 123.41(11) . .
P2 O6 Zn03 128.56(11) . 1_554
P4 O10 Zn03 148.66(14) . .
P4 O11 Zn02 144.21(13) . .
P2 O4 Zn01 118.72(11) . 1_554
P3 O7 Zn02 146.66(13) . .
P4 O12 H12 109.5 . .
P3 O9 H9 109.5 . .
C5 C6 P2 113.18(17) . .
C5 C6 H6A 108.9 . .
P2 C6 H6A 108.9 . .
C5 C6 H6B 108.9 . .
P2 C6 H6B 108.9 . .
H6A C6 H6B 107.8 . .
C6 C5 C4 112.9(2) . .
C6 C5 H5A 109.0 . .
C4 C5 H5A 109.0 . .
C6 C5 H5B 109.0 . .
C4 C5 H5B 109.0 . .
H5A C5 H5B 107.8 . .
C2 C1 P1 112.85(17) . .
C2 C1 H1A 109.0 . .
P1 C1 H1A 109.0 . .
C2 C1 H1B 109.0 . .
P1 C1 H1B 109.0 . .
H1A C1 H1B 107.8 . .
C8 C7 P3 112.70(19) . .
C8 C7 H7A 109.1 . .
P3 C7 H7A 109.1 . .
C8 C7 H7B 109.1 . .
P3 C7 H7B 109.1 . .
H7A C7 H7B 107.8 . .
C2 C3 C4 113.5(2) . .
C2 C3 H3A 108.9 . .
C4 C3 H3A 108.9 . .
C2 C3 H3B 108.9 . .
C4 C3 H3B 108.9 . .
H3A C3 H3B 107.7 . .
C3 C2 C1 112.5(2) . .
C3 C2 H2A 109.1 . .
C1 C2 H2A 109.1 . .
C3 C2 H2B 109.1 . .
C1 C2 H2B 109.1 . .
H2A C2 H2B 107.8 . .
C11 C12 P4 112.14(19) . .
C11 C12 H12A 109.2 . .
P4 C12 H12A 109.2 . .
C11 C12 H12B 109.2 . .
P4 C12 H12B 109.2 . .
H12A C12 H12B 107.9 . .
C3 C4 C5 112.3(2) . .
C3 C4 H4A 109.1 . .
C5 C4 H4A 109.1 . .
C3 C4 H4B 109.1 . .
C5 C4 H4B 109.1 . .
H4A C4 H4B 107.9 . .
C7 C8 C9 114.1(2) . .
C7 C8 H8A 108.7 . .
C9 C8 H8A 108.7 . .
C7 C8 H8B 108.7 . .
C9 C8 H8B 108.7 . .
H8A C8 H8B 107.6 . .
C10 C10 C11 112.6(3) 2 .
C10 C10 H10A 109.1 2 .
C11 C10 H10A 109.1 . .
C10 C10 H10B 109.1 2 .
C11 C10 H10B 109.1 . .
H10A C10 H10B 107.8 . .
C10 C11 C12 113.1(2) . .
C10 C11 H11A 109.0 . .
C12 C11 H11A 109.0 . .
C10 C11 H11B 109.0 . .
C12 C11 H11B 109.0 . .
H11A C11 H11B 107.8 . .
C9 C9 C8 113.8(3) 2_567 .
C9 C9 H9A 108.8 2_567 .
C8 C9 H9A 108.8 . .
C9 C9 H9B 108.8 2_567 .
C8 C9 H9B 108.8 . .
H9A C9 H9B 107.7 . .

loop_
_geom_bond_atom_site_label_1
_geom_bond_atom_site_label_2
_geom_bond_distance
_geom_bond_site_symmetry_2
Zn01 O8 1.9089(18) .
Zn01 O1 1.9519(19) .
Zn01 O4 1.9774(18) 1_556
Zn01 O2 1.9982(18) 2_666
Zn02 O7 1.8778(19) .
Zn02 O11 1.893(2) .
Zn02 O2 1.9910(18) 1_455
Zn02 O5 2.0100(17) 1_456
Zn03 O10 1.8969(19) .
Zn03 O6 1.9508(19) 1_556
Zn03 O3 1.9713(18) .
Zn03 O5 1.9936(18) 2_655
P2 O4 1.5155(19) .
P2 O6 1.5248(19) .
P2 O5 1.5593(18) .
P2 C6 1.789(3) .
P3 O8 1.5026(18) .
P3 O7 1.509(2) .
P3 O9 1.577(2) .
P3 C7 1.794(3) .
P1 O3 1.5119(19) .
P1 O1 1.5292(18) .
P1 O2 1.5636(18) .
P1 C1 1.790(3) .
P4 O10 1.4941(19) .
P4 O11 1.506(2) .
P4 O12 1.581(2) .
P4 C12 1.790(3) .
O12 H12 0.8400 .
O9 H9 0.8400 .
C6 C5 1.528(3) .
C6 H6A 0.9900 .
C6 H6B 0.9900 .
C5 C4 1.530(4) .
C5 H5A 0.9900 .
C5 H5B 0.9900 .
C1 C2 1.535(3) .
C1 H1A 0.9900 .
C1 H1B 0.9900 .
C7 C8 1.535(4) .
C7 H7A 0.9900 .
C7 H7B 0.9900 .
C3 C2 1.521(4) .
C3 C4 1.521(4) .
C3 H3A 0.9900 .
C3 H3B 0.9900 .
C2 H2A 0.9900 .
C2 H2B 0.9900 .
C12 C11 1.532(4) .
C12 H12A 0.9900 .
C12 H12B 0.9900 .
C4 H4A 0.9900 .
C4 H4B 0.9900 .
C8 C9 1.537(4) .
C8 H8A 0.9900 .
C8 H8B 0.9900 .
C10 C10 1.519(6) 2
C10 C11 1.522(4) .
C10 H10A 0.9900 .
C10 H10B 0.9900 .
C11 H11A 0.9900 .
C11 H11B 0.9900 .
C9 C9 1.512(5) 2_567
C9 H9A 0.9900 .
C9 H9B 0.9900 .

loop_
_geom_hbond_atom_site_label_D
_geom_hbond_atom_site_label_H
_geom_hbond_atom_site_label_A
_geom_hbond_distance_DH
_geom_hbond_distance_HA
_geom_hbond_distance_DA
_geom_hbond_angle_DHA
_geom_hbond_site_symmetry_A
O12 H12 O6 0.84 1.92 2.739(3) 164.1 2
O9 H9 O1 0.84 1.89 2.720(3) 167.9 2_566
